data_4315572
loop_
_publ_author_name
'Agata Bia\/lo\'nska'
'Robert Bronisz'

_publ_contact_author_address
;
Faculty of Chemistry
University of Wroc\/law
14. F. Joliot-Curie
50-383 Wroc\/law
Poland
;
_publ_contact_author_email bron@wchuwr.pl
_publ_contact_author_name 'dr Robert Bronisz'
_publ_section_title
;
 High Spin and Spin-Crossover Two-Dimensional Coordination Polymers
 Containing FeII(tetrazol-2-yl)4(solv)2 (solv = Ethanol, Acetonitrile)
 Cores Linked by Flexible/Elastic Spacers
;
_journal_name_full 'Inorganic Chemistry'
_journal_page_first 4534
_journal_page_last 4542
_journal_paper_doi 10.1021/ic9024603
_journal_volume 49
_journal_year 2010
_chemical_formula_moiety 'C20 H34 Fe N18, 2(Cl O4)'
_chemical_formula_sum 'C20 H34 Cl2 Fe N18 O8'
_chemical_formula_weight 781.40
_chemical_name_systematic
;
catena-[bis(\m~2~-1,6-di(tetrazol-2-yl)hexane)-bis(acetonitrile)]-iron(II)
diperchlorate
;
_space_group_IT_number 2
_symmetry_cell_setting triclinic
_symmetry_space_group_name_Hall '-P 1'
_symmetry_space_group_name_H-M 'P -1'
_atom_sites_solution_hydrogens geom
_atom_sites_solution_primary direct
_atom_sites_solution_secondary difmap
_audit_creation_method SHELXL-97
_cell_angle_alpha 70.12(3)
_cell_angle_beta 90.70(3)
_cell_angle_gamma 65.86(4)
_cell_formula_units_Z 1
_cell_length_a 9.490(2)
_cell_length_b 9.344(2)
_cell_length_c 11.440(3)
_cell_measurement_reflns_used 5207
_cell_measurement_temperature 100(2)
_cell_measurement_theta_max 36.77
_cell_measurement_theta_min 3.32
_cell_volume 856.9(5)
_computing_cell_refinement
;
CrysAlis RED, Oxford Diffraction Ltd.,
Version 1.171.33.52 (release 06-11-2009 CrysAlis171 .NET)
(compiled Nov  6 2009,16:24:50)
;
_computing_data_collection
;
CrysAlis CCD, Oxford Diffraction Ltd.,
Version 1.171.33.52 (release 06-11-2009 CrysAlis171 .NET)
(compiled Nov  6 2009,16:24:50)
;
_computing_data_reduction
;
CrysAlis RED, Oxford Diffraction Ltd.,
Version 1.171.33.52 (release 06-11-2009 CrysAlis171 .NET)
(compiled Nov  6 2009,16:24:50)
;
_computing_structure_refinement 'SHELXL-97 (Sheldrick, 1997)'
_computing_structure_solution 'SHELXS-97 (Sheldrick, 1990)'
_diffrn_ambient_temperature 100(2)
_diffrn_measured_fraction_theta_full 0.988
_diffrn_measured_fraction_theta_max 0.988
_diffrn_measurement_device_type 'Kuma KM4CCD'
_diffrn_measurement_method '\w scan'
_diffrn_radiation_monochromator graphite
_diffrn_radiation_source 'fine-focus sealed tube'
_diffrn_radiation_type MoK\a
_diffrn_radiation_wavelength 0.71073
_diffrn_reflns_av_R_equivalents 0.0552
_diffrn_reflns_av_sigmaI/netI 0.0543
_diffrn_reflns_limit_h_max 12
_diffrn_reflns_limit_h_min -11
_diffrn_reflns_limit_k_max 12
_diffrn_reflns_limit_k_min -12
_diffrn_reflns_limit_l_max 15
_diffrn_reflns_limit_l_min -15
_diffrn_reflns_number 10925
_diffrn_reflns_theta_full 28.00
_diffrn_reflns_theta_max 28.00
_diffrn_reflns_theta_min 3.32
_diffrn_standards_number 0
_exptl_absorpt_coefficient_mu 0.666
_exptl_absorpt_correction_T_max 0.950
_exptl_absorpt_correction_T_min 0.866
_exptl_absorpt_correction_type analytical
_exptl_absorpt_process_details
;
CrysAlis RED, Oxford Diffraction Ltd.,
Version 1.171.33.52 (release 06-11-2009 CrysAlis171 .NET)
(compiled Nov  6 2009,16:24:50)
Analytical numeric absorption correction using a multifaceted crystal
            model based on expressions derived by R.C. Clark & J.S. Reid.
(Clark, R. C. & Reid, J. S. (1995). Acta Cryst. A51, 887-897)
;
_exptl_crystal_colour purple
_exptl_crystal_density_diffrn 1.514
_exptl_crystal_density_method 'not measured'
_exptl_crystal_description block
_exptl_crystal_F_000 404
_exptl_crystal_size_max 0.30
_exptl_crystal_size_mid 0.17
_exptl_crystal_size_min 0.08
_refine_diff_density_max 0.390
_refine_diff_density_min -0.667
_refine_diff_density_rms 0.081
_refine_ls_extinction_method none
_refine_ls_goodness_of_fit_ref 1.099
_refine_ls_hydrogen_treatment constr
_refine_ls_matrix_type full
_refine_ls_number_parameters 262
_refine_ls_number_reflns 4087
_refine_ls_number_restraints 30
_refine_ls_restrained_S_all 1.096
_refine_ls_R_factor_all 0.0723
_refine_ls_R_factor_gt 0.0547
_refine_ls_shift/su_max 0.000
_refine_ls_shift/su_mean 0.000
_refine_ls_structure_factor_coef Fsqd
_refine_ls_weighting_details 'calc w=1/[\s^2^(Fo^2^)+(0.0628P)^2^+0.3515P] where P=(Fo^2^+2Fc^2^)/3'
_refine_ls_weighting_scheme calc
_refine_ls_wR_factor_gt 0.1205
_refine_ls_wR_factor_ref 0.1287
_reflns_number_gt 3344
_reflns_number_total 4087
_reflns_threshold_expression >2sigma(I)
_cod_data_source_file ic9024603_si_001_7.cif
_cod_data_source_block 2_at_100K
_cod_original_cell_volume 856.9(3)
_cod_database_code 4315572

loop_
_symmetry_equiv_pos_as_xyz
'x, y, z'
'-x, -y, -z'

loop_
_atom_site_label
_atom_site_type_symbol
_atom_site_fract_x
_atom_site_fract_y
_atom_site_fract_z
_atom_site_U_iso_or_equiv
_atom_site_adp_type
_atom_site_occupancy
_atom_site_symmetry_multiplicity
_atom_site_calc_flag
_atom_site_refinement_flags
_atom_site_disorder_assembly
_atom_site_disorder_group
Fe Fe 0.5000 0.0000 0.5000 0.01474(15) Uani 1 2 d S . .
Cl Cl 0.92579(8) -0.70165(8) 0.74044(6) 0.02295(17) Uani 1 1 d . . .
O1 O 0.9442(4) -0.7786(3) 0.6476(2) 0.0357(8) Uani 0.916(7) 1 d PU A 1
O2 O 1.0635(4) -0.7961(4) 0.8368(3) 0.0438(9) Uani 0.916(7) 1 d P A 1
O3 O 0.7903(3) -0.7034(3) 0.7945(3) 0.0304(7) Uani 0.916(7) 1 d P A 1
O4 O 0.9013(3) -0.5289(3) 0.6786(4) 0.0339(8) Uani 0.916(7) 1 d P A 1
O11 O 1.027(4) -0.764(4) 0.673(3) 0.035(5) Uani 0.084(7) 1 d PU A 2
O12 O 1.011(4) -0.819(4) 0.879(3) 0.033(8) Uani 0.084(7) 1 d PU A 2
O13 O 0.773(4) -0.685(5) 0.728(4) 0.047(10) Uani 0.084(7) 1 d PU A 2
O14 O 0.928(3) -0.534(3) 0.737(3) 0.022(7) Uani 0.084(7) 1 d PU A 2
N1 N 0.0317(3) 0.1403(3) 0.3735(2) 0.0249(5) Uani 1 1 d . . .
N2 N 0.1065(3) 0.1051(3) 0.2821(2) 0.0197(5) Uani 1 1 d . . .
N3 N 0.2590(3) 0.0530(3) 0.3058(2) 0.0195(5) Uani 1 1 d . A .
N4 N 0.2869(3) 0.0529(3) 0.4202(2) 0.0180(5) Uani 1 1 d . . .
C1 C 0.0239(3) 0.1342(4) 0.1609(3) 0.0244(6) Uani 1 1 d . . .
H1A H -0.0518 0.0847 0.1765 0.029 Uiso 1 1 calc R . .
H1B H 0.1005 0.0768 0.1146 0.029 Uiso 1 1 calc R . .
C2 C -0.0630(3) 0.3226(3) 0.0808(3) 0.0240(6) Uani 1 1 d . . .
H2A H -0.1239 0.3379 0.0030 0.029 Uiso 1 1 calc R . .
H2B H -0.1384 0.3791 0.1282 0.029 Uiso 1 1 calc R . .
C3 C 0.0449(3) 0.4082(3) 0.0443(3) 0.0236(6) Uani 1 1 d . . .
H3A H 0.0990 0.4024 0.1215 0.028 Uiso 1 1 calc R . .
H3B H 0.1258 0.3466 0.0027 0.028 Uiso 1 1 calc R . .
C4 C 0.1479(3) 0.1051(4) 0.4589(3) 0.0242(6) Uani 1 1 d . A .
H4 H 0.1350 0.1154 0.5384 0.029 Uiso 1 1 calc R . .
N11 N 0.4722(3) 0.3630(3) 0.1537(2) 0.0265(5) Uani 1 1 d . . .
N12 N 0.5737(2) 0.2170(3) 0.1492(2) 0.0168(4) Uani 1 1 d . . .
N13 N 0.6062(3) 0.0839(3) 0.2540(2) 0.0185(5) Uani 1 1 d . A .
N14 N 0.5220(3) 0.1456(3) 0.3323(2) 0.0173(4) Uani 1 1 d . . .
C11 C 0.6318(3) 0.2023(3) 0.0332(2) 0.0188(5) Uani 1 1 d . . .
H11D H 0.7227 0.0905 0.0544 0.023 Uiso 1 1 calc R . .
H11E H 0.6674 0.2910 -0.0057 0.023 Uiso 1 1 calc R . .
C12 C 0.5031(3) 0.2217(3) -0.0607(3) 0.0215(6) Uani 1 1 d . . .
H12A H 0.5450 0.2148 -0.1384 0.026 Uiso 1 1 calc R . .
H12B H 0.4151 0.3360 -0.0838 0.026 Uiso 1 1 calc R . .
C13 C 0.4387(3) 0.0903(3) -0.0131(3) 0.0194(5) Uani 1 1 d . . .
H13A H 0.3981 0.0952 0.0655 0.023 Uiso 1 1 calc R . .
H13B H 0.3497 0.1197 -0.0769 0.023 Uiso 1 1 calc R . .
C14 C 0.4422(3) 0.3140(3) 0.2696(3) 0.0249(6) Uani 1 1 d . A .
H14 H 0.3726 0.3890 0.3044 0.030 Uiso 1 1 calc R . .
N100 N 0.5944(3) -0.1971(3) 0.4531(2) 0.0190(5) Uani 1 1 d . . .
C100 C 0.6564(3) -0.3082(3) 0.4220(2) 0.0222(6) Uani 1 1 d . A .
C110 C 0.7367(4) -0.4487(4) 0.3817(3) 0.0328(7) Uani 1 1 d . . .
H11A H 0.7721 -0.5560 0.4544 0.049 Uiso 1 1 calc R A .
H11B H 0.8276 -0.4398 0.3461 0.049 Uiso 1 1 calc R . .
H11C H 0.6646 -0.4450 0.3174 0.049 Uiso 1 1 calc R . .

loop_
_atom_site_aniso_label
_atom_site_aniso_U_11
_atom_site_aniso_U_22
_atom_site_aniso_U_33
_atom_site_aniso_U_23
_atom_site_aniso_U_13
_atom_site_aniso_U_12
Fe 0.0162(3) 0.0122(3) 0.0107(2) -0.00059(19) 0.00171(18) -0.0045(2)
Cl 0.0228(3) 0.0171(3) 0.0214(3) -0.0042(3) 0.0056(3) -0.0042(3)
O1 0.0506(19) 0.0266(13) 0.0243(12) -0.0118(10) 0.0135(12) -0.0100(12)
O2 0.0304(16) 0.0351(16) 0.0479(19) -0.0108(14) -0.0122(14) -0.0021(13)
O3 0.0294(13) 0.0281(13) 0.0327(17) -0.0090(11) 0.0156(11) -0.0132(10)
O4 0.0365(15) 0.0167(12) 0.0417(19) -0.0034(12) 0.0125(14) -0.0114(10)
O11 0.038(6) 0.033(6) 0.032(6) -0.016(4) 0.013(4) -0.011(4)
O12 0.035(9) 0.032(9) 0.031(9) -0.012(5) 0.004(5) -0.015(6)
O13 0.047(11) 0.047(10) 0.048(11) -0.016(6) 0.007(5) -0.022(6)
O14 0.027(8) 0.019(8) 0.021(8) -0.009(5) 0.001(5) -0.011(5)
N1 0.0225(12) 0.0257(12) 0.0245(12) -0.0065(10) 0.0074(10) -0.0111(10)
N2 0.0205(11) 0.0164(11) 0.0185(11) -0.0024(9) 0.0017(9) -0.0082(9)
N3 0.0203(11) 0.0176(11) 0.0165(11) -0.0028(9) 0.0026(9) -0.0074(9)
N4 0.0220(11) 0.0159(10) 0.0117(10) -0.0015(8) 0.0031(8) -0.0074(9)
C1 0.0261(14) 0.0259(14) 0.0217(14) -0.0061(11) -0.0019(11) -0.0145(12)
C2 0.0191(13) 0.0211(14) 0.0248(14) -0.0016(11) 0.0002(11) -0.0082(11)
C3 0.0183(13) 0.0196(14) 0.0254(14) -0.0007(11) -0.0029(11) -0.0079(11)
C4 0.0220(14) 0.0259(14) 0.0200(13) -0.0056(11) 0.0049(11) -0.0086(11)
N11 0.0323(13) 0.0151(11) 0.0239(12) -0.0040(9) 0.0099(10) -0.0054(10)
N12 0.0181(10) 0.0145(10) 0.0151(10) -0.0016(8) 0.0005(8) -0.0079(9)
N13 0.0197(11) 0.0169(11) 0.0138(10) -0.0014(8) 0.0021(8) -0.0069(9)
N14 0.0185(11) 0.0153(10) 0.0152(10) -0.0035(8) 0.0029(8) -0.0066(8)
C11 0.0198(13) 0.0192(13) 0.0179(12) -0.0046(10) 0.0069(10) -0.0109(10)
C12 0.0223(13) 0.0184(13) 0.0182(13) -0.0019(10) 0.0010(10) -0.0080(11)
C13 0.0170(12) 0.0190(13) 0.0204(13) -0.0063(10) 0.0009(10) -0.0073(10)
C14 0.0316(15) 0.0142(13) 0.0195(13) -0.0034(10) 0.0074(11) -0.0037(11)
N100 0.0185(11) 0.0191(11) 0.0141(10) -0.0005(9) 0.0015(8) -0.0081(9)
C100 0.0254(14) 0.0196(13) 0.0159(12) -0.0011(10) 0.0024(10) -0.0091(11)
C110 0.0380(17) 0.0247(15) 0.0293(16) -0.0109(13) 0.0028(13) -0.0073(13)

loop_
_atom_type_symbol
_atom_type_description
_atom_type_scat_dispersion_real
_atom_type_scat_dispersion_imag
_atom_type_scat_source
C C 0.0033 0.0016 'International Tables Vol C Tables 4.2.6.8 and 6.1.1.4'
H H 0.0000 0.0000 'International Tables Vol C Tables 4.2.6.8 and 6.1.1.4'
N N 0.0061 0.0033 'International Tables Vol C Tables 4.2.6.8 and 6.1.1.4'
O O 0.0106 0.0060 'International Tables Vol C Tables 4.2.6.8 and 6.1.1.4'
Cl Cl 0.1484 0.1585 'International Tables Vol C Tables 4.2.6.8 and 6.1.1.4'
Fe Fe 0.3463 0.8444 'International Tables Vol C Tables 4.2.6.8 and 6.1.1.4'

loop_
_geom_angle_atom_site_label_1
_geom_angle_atom_site_label_2
_geom_angle_atom_site_label_3
_geom_angle
_geom_angle_site_symmetry_1
_geom_angle_site_symmetry_3
_geom_angle_publ_flag
N100 Fe N100 180.0 2_656 . ?
N100 Fe N4 90.74(10) 2_656 2_656 ?
N100 Fe N4 89.26(10) . 2_656 ?
N100 Fe N4 89.26(10) 2_656 . ?
N100 Fe N4 90.74(10) . . ?
N4 Fe N4 180.0 2_656 . ?
N100 Fe N14 89.59(9) 2_656 2_656 ?
N100 Fe N14 90.41(9) . 2_656 ?
N4 Fe N14 88.15(10) 2_656 2_656 ?
N4 Fe N14 91.85(10) . 2_656 ?
N100 Fe N14 90.41(9) 2_656 . ?
N100 Fe N14 89.59(9) . . ?
N4 Fe N14 91.85(10) 2_656 . ?
N4 Fe N14 88.15(9) . . ?
N14 Fe N14 180.0 2_656 . ?
N100 Fe Cl 137.59(7) 2_656 . ?
N100 Fe Cl 42.41(7) . . ?
N4 Fe Cl 63.65(7) 2_656 . ?
N4 Fe Cl 116.35(7) . . ?
N14 Fe Cl 58.37(7) 2_656 . ?
N14 Fe Cl 121.63(7) . . ?
N100 Fe Fe 148.05(6) 2_656 1_545 ?
N100 Fe Fe 31.95(6) . 1_545 ?
N4 Fe Fe 108.77(8) 2_656 1_545 ?
N4 Fe Fe 71.23(8) . 1_545 ?
N14 Fe Fe 66.77(7) 2_656 1_545 ?
N14 Fe Fe 113.23(7) . 1_545 ?
Cl Fe Fe 46.033(19) . 1_545 ?
N100 Fe Fe 85.61(7) 2_656 1_455 ?
N100 Fe Fe 94.39(7) . 1_455 ?
N4 Fe Fe 154.79(6) 2_656 1_455 ?
N4 Fe Fe 25.21(6) . 1_455 ?
N14 Fe Fe 66.92(7) 2_656 1_455 ?
N14 Fe Fe 113.08(7) . 1_455 ?
Cl Fe Fe 103.41(4) . 1_455 ?
Fe Fe Fe 65.86(4) 1_545 1_455 ?
N100 Fe Fe 32.30(7) 2_656 1_465 ?
N100 Fe Fe 147.70(7) . 1_465 ?
N4 Fe Fe 123.02(7) 2_656 1_465 ?
N4 Fe Fe 56.98(7) . 1_465 ?
N14 Fe Fe 89.80(7) 2_656 1_465 ?
N14 Fe Fe 90.20(7) . 1_465 ?
Cl Fe Fe 148.05(2) . 1_465 ?
Fe Fe Fe 122.24(2) 1_545 1_465 ?
Fe Fe Fe 56.38(2) 1_455 1_465 ?
O11 Cl O13 123(2) . . ?
O11 Cl O2 81.8(15) . . ?
O13 Cl O2 136.9(18) . . ?
O11 Cl O3 144.5(17) . . ?
O13 Cl O3 29.5(18) . . ?
O2 Cl O3 110.2(2) . . ?
O11 Cl O4 96.4(14) . . ?
O13 Cl O4 101.8(16) . . ?
O2 Cl O4 110.7(2) . . ?
O3 Cl O4 109.12(16) . . ?
O11 Cl O1 37.9(17) . . ?
O13 Cl O1 84.8(18) . . ?
O2 Cl O1 109.41(17) . . ?
O3 Cl O1 108.41(18) . . ?
O4 Cl O1 108.98(18) . . ?
O11 Cl O12 103.3(18) . . ?
O13 Cl O12 109(2) . . ?
O2 Cl O12 28.4(13) . . ?
O3 Cl O12 82.0(14) . . ?
O4 Cl O12 125.5(12) . . ?
O1 Cl O12 117.7(12) . . ?
O11 Cl O14 108.7(18) . . ?
O13 Cl O14 111.1(19) . . ?
O2 Cl O14 89.4(11) . . ?
O3 Cl O14 104.8(11) . . ?
O4 Cl O14 26.0(11) . . ?
O1 Cl O14 132.4(12) . . ?
O12 Cl O14 99.7(16) . . ?
O11 Cl Fe 115.4(13) . . ?
O13 Cl Fe 70.9(15) . . ?
O2 Cl Fe 134.54(13) . . ?
O3 Cl Fe 80.55(11) . . ?
O4 Cl Fe 31.08(12) . . ?
O1 Cl Fe 108.19(11) . . ?
O12 Cl Fe 134.0(12) . . ?
O14 Cl Fe 45.8(11) . . ?
C4 N1 N2 101.9(2) . . ?
N3 N2 N1 114.5(2) . . ?
N3 N2 C1 122.8(2) . . ?
N1 N2 C1 122.5(2) . . ?
N2 N3 N4 104.7(2) . . ?
N3 N4 C4 106.9(2) . . ?
N3 N4 Fe 122.24(17) . . ?
C4 N4 Fe 130.67(19) . . ?
N3 N4 N4 45.44(12) . 2_565 ?
C4 N4 N4 85.97(16) . 2_565 ?
Fe N4 N4 125.01(9) . 2_565 ?
N2 C1 C2 111.0(2) . . ?
N2 C1 H1A 109.4 . . ?
C2 C1 H1A 109.4 . . ?
N2 C1 H1B 109.4 . . ?
C2 C1 H1B 109.4 . . ?
H1A C1 H1B 108.0 . . ?
C3 C2 C1 113.4(2) . . ?
C3 C2 H2A 108.9 . . ?
C1 C2 H2A 108.9 . . ?
C3 C2 H2B 108.9 . . ?
C1 C2 H2B 108.9 . . ?
H2A C2 H2B 107.7 . . ?
C3 C3 C2 111.7(3) 2_565 . ?
C3 C3 H3A 109.3 2_565 . ?
C2 C3 H3A 109.3 . . ?
C3 C3 H3B 109.3 2_565 . ?
C2 C3 H3B 109.3 . . ?
H3A C3 H3B 107.9 . . ?
N1 C4 N4 111.9(3) . . ?
N1 C4 H4 124.1 . . ?
N4 C4 H4 124.1 . . ?
C14 N11 N12 101.9(2) . . ?
N13 N12 N11 114.3(2) . . ?
N13 N12 C11 122.6(2) . . ?
N11 N12 C11 122.8(2) . . ?
N12 N13 N14 105.0(2) . . ?
N13 N14 C14 106.8(2) . . ?
N13 N14 Fe 123.64(17) . . ?
C14 N14 Fe 128.89(18) . . ?
N13 N14 N14 35.91(12) . 2_655 ?
C14 N14 N14 96.77(16) . 2_655 ?
Fe N14 N14 118.53(8) . 2_655 ?
N12 C11 C12 110.6(2) . . ?
N12 C11 H11D 109.5 . . ?
C12 C11 H11D 109.5 . . ?
N12 C11 H11E 109.5 . . ?
C12 C11 H11E 109.5 . . ?
H11D C11 H11E 108.1 . . ?
C11 C12 C13 115.0(2) . . ?
C11 C12 H12A 108.5 . . ?
C13 C12 H12A 108.5 . . ?
C11 C12 H12B 108.5 . . ?
C13 C12 H12B 108.5 . . ?
H12A C12 H12B 107.5 . . ?
C13 C13 C12 113.1(3) 2_655 . ?
C13 C13 H13A 109.0 2_655 . ?
C12 C13 H13A 109.0 . . ?
C13 C13 H13B 109.0 2_655 . ?
C12 C13 H13B 109.0 . . ?
H13A C13 H13B 107.8 . . ?
N11 C14 N14 112.0(2) . . ?
N11 C14 H14 124.0 . . ?
N14 C14 H14 124.0 . . ?
C100 N100 Fe 175.4(2) . . ?
N100 C100 C110 179.2(3) . . ?
C100 C110 H11A 109.5 . . ?
C100 C110 H11B 109.5 . . ?
H11A C110 H11B 109.5 . . ?
C100 C110 H11C 109.5 . . ?
H11A C110 H11C 109.5 . . ?
H11B C110 H11C 109.5 . . ?

loop_
_geom_bond_atom_site_label_1
_geom_bond_atom_site_label_2
_geom_bond_distance
_geom_bond_site_symmetry_2
_geom_bond_publ_flag
Fe N100 1.953(2) 2_656 ?
Fe N100 1.953(2) . ?
Fe N4 2.000(2) 2_656 ?
Fe N4 2.000(2) . ?
Fe N14 2.011(2) 2_656 ?
Fe N14 2.011(2) . ?
Cl O11 1.31(3) . ?
Cl O13 1.39(4) . ?
Cl O2 1.436(3) . ?
Cl O3 1.437(2) . ?
Cl O4 1.440(3) . ?
Cl O1 1.448(3) . ?
Cl O12 1.55(3) . ?
Cl O14 1.56(3) . ?
N1 C4 1.319(4) . ?
N1 N2 1.329(3) . ?
N2 N3 1.315(3) . ?
N2 C1 1.467(3) . ?
N3 N4 1.331(3) . ?
N4 C4 1.345(3) . ?
C1 C2 1.522(4) . ?
C1 H1A 0.9900 . ?
C1 H1B 0.9900 . ?
C2 C3 1.522(4) . ?
C2 H2A 0.9900 . ?
C2 H2B 0.9900 . ?
C3 C3 1.516(5) 2_565 ?
C3 H3A 0.9900 . ?
C3 H3B 0.9900 . ?
C4 H4 0.9500 . ?
N11 C14 1.323(4) . ?
N11 N12 1.329(3) . ?
N12 N13 1.320(3) . ?
N12 C11 1.470(3) . ?
N13 N14 1.328(3) . ?
N14 C14 1.345(3) . ?
C11 C12 1.528(4) . ?
C11 H11D 0.9900 . ?
C11 H11E 0.9900 . ?
C12 C13 1.531(4) . ?
C12 H12A 0.9900 . ?
C12 H12B 0.9900 . ?
C13 C13 1.528(5) 2_655 ?
C13 H13A 0.9900 . ?
C13 H13B 0.9900 . ?
C14 H14 0.9500 . ?
N100 C100 1.144(4) . ?
C100 C110 1.456(4) . ?
C110 H11A 0.9800 . ?
C110 H11B 0.9800 . ?
C110 H11C 0.9800 . ?

loop_
_geom_hbond_atom_site_label_D
_geom_hbond_atom_site_label_H
_geom_hbond_atom_site_label_A
_geom_hbond_distance_DH
_geom_hbond_distance_HA
_geom_hbond_distance_DA
_geom_hbond_angle_DHA
_geom_hbond_site_symmetry_A
C1 H1A O1 0.99 2.63 3.185(4) 115.5 2_646
C1 H1B O12 0.99 2.54 3.10(3) 116.0 1_464
C1 H1A O12 0.99 2.64 3.27(3) 121.1 2_646
C4 H4 O1 0.95 2.29 3.091(4) 141.4 1_465
C4 H4 O11 0.95 2.23 3.12(3) 156.9 1_465
C11 H11D O2 0.99 2.51 3.473(4) 165.4 2_746
C11 H11E O3 0.99 2.57 3.169(4) 118.6 1_564
C14 H14 O3 0.95 2.51 3.197(4) 129.6 2_656
C14 H14 O4 0.95 2.43 3.242(4) 143.2 2_656
C110 H11A O1 0.98 2.43 3.338(5) 154.7 .

loop_
_geom_torsion_atom_site_label_1
_geom_torsion_atom_site_label_2
_geom_torsion_atom_site_label_3
_geom_torsion_atom_site_label_4
_geom_torsion
_geom_torsion_site_symmetry_1
_geom_torsion_site_symmetry_2
_geom_torsion_site_symmetry_3
_geom_torsion_site_symmetry_4
_geom_torsion_publ_flag
N100 Fe Cl O11 -140.5(19) 2_656 . . . ?
N100 Fe Cl O11 39.5(19) . . . . ?
N4 Fe Cl O11 -81.9(19) 2_656 . . . ?
N4 Fe Cl O11 98.1(19) . . . . ?
N14 Fe Cl O11 172.8(19) 2_656 . . . ?
N14 Fe Cl O11 -7.2(19) . . . . ?
Fe Fe Cl O11 85.7(19) 1_545 . . . ?
Fe Fe Cl O11 121.2(19) 1_455 . . . ?
Fe Fe Cl O11 167.3(19) 1_465 . . . ?
N100 Fe Cl O13 102(2) 2_656 . . . ?
N100 Fe Cl O13 -78(2) . . . . ?
N4 Fe Cl O13 160(2) 2_656 . . . ?
N4 Fe Cl O13 -20(2) . . . . ?
N14 Fe Cl O13 55(2) 2_656 . . . ?
N14 Fe Cl O13 -125(2) . . . . ?
Fe Fe Cl O13 -32(2) 1_545 . . . ?
Fe Fe Cl O13 3(2) 1_455 . . . ?
Fe Fe Cl O13 50(2) 1_465 . . . ?
N100 Fe Cl O2 -36.3(3) 2_656 . . . ?
N100 Fe Cl O2 143.7(3) . . . . ?
N4 Fe Cl O2 22.3(3) 2_656 . . . ?
N4 Fe Cl O2 -157.7(3) . . . . ?
N14 Fe Cl O2 -82.9(3) 2_656 . . . ?
N14 Fe Cl O2 97.1(3) . . . . ?
Fe Fe Cl O2 -170.1(3) 1_545 . . . ?
Fe Fe Cl O2 -134.6(2) 1_455 . . . ?
Fe Fe Cl O2 -88.5(3) 1_465 . . . ?
N100 Fe Cl O3 72.84(17) 2_656 . . . ?
N100 Fe Cl O3 -107.16(17) . . . . ?
N4 Fe Cl O3 131.44(15) 2_656 . . . ?
N4 Fe Cl O3 -48.56(15) . . . . ?
N14 Fe Cl O3 26.21(16) 2_656 . . . ?
N14 Fe Cl O3 -153.79(16) . . . . ?
Fe Fe Cl O3 -60.96(14) 1_545 . . . ?
Fe Fe Cl O3 -25.46(14) 1_455 . . . ?
Fe Fe Cl O3 20.65(14) 1_465 . . . ?
N100 Fe Cl O4 -84.0(3) 2_656 . . . ?
N100 Fe Cl O4 96.0(3) . . . . ?
N4 Fe Cl O4 -25.4(3) 2_656 . . . ?
N4 Fe Cl O4 154.6(3) . . . . ?
N14 Fe Cl O4 -130.6(3) 2_656 . . . ?
N14 Fe Cl O4 49.4(3) . . . . ?
Fe Fe Cl O4 142.2(3) 1_545 . . . ?
Fe Fe Cl O4 177.7(3) 1_455 . . . ?
Fe Fe Cl O4 -136.2(3) 1_465 . . . ?
N100 Fe Cl O1 179.23(17) 2_656 . . . ?
N100 Fe Cl O1 -0.77(17) . . . . ?
N4 Fe Cl O1 -122.17(16) 2_656 . . . ?
N4 Fe Cl O1 57.83(16) . . . . ?
N14 Fe Cl O1 132.60(16) 2_656 . . . ?
N14 Fe Cl O1 -47.40(16) . . . . ?
Fe Fe Cl O1 45.44(15) 1_545 . . . ?
Fe Fe Cl O1 80.93(15) 1_455 . . . ?
Fe Fe Cl O1 127.05(15) 1_465 . . . ?
N100 Fe Cl O12 3.8(19) 2_656 . . . ?
N100 Fe Cl O12 -176.2(19) . . . . ?
N4 Fe Cl O12 62.4(19) 2_656 . . . ?
N4 Fe Cl O12 -117.6(19) . . . . ?
N14 Fe Cl O12 -42.8(19) 2_656 . . . ?
N14 Fe Cl O12 137.2(19) . . . . ?
Fe Fe Cl O12 -130.0(19) 1_545 . . . ?
Fe Fe Cl O12 -94.5(19) 1_455 . . . ?
Fe Fe Cl O12 -48.4(19) 1_465 . . . ?
N100 Fe Cl O14 -48.6(16) 2_656 . . . ?
N100 Fe Cl O14 131.4(16) . . . . ?
N4 Fe Cl O14 10.0(16) 2_656 . . . ?
N4 Fe Cl O14 -170.0(16) . . . . ?
N14 Fe Cl O14 -95.3(16) 2_656 . . . ?
N14 Fe Cl O14 84.7(16) . . . . ?
Fe Fe Cl O14 177.6(16) 1_545 . . . ?
Fe Fe Cl O14 -146.9(16) 1_455 . . . ?
Fe Fe Cl O14 -100.8(16) 1_465 . . . ?
C4 N1 N2 N3 -0.7(3) . . . . ?
C4 N1 N2 C1 -176.4(2) . . . . ?
N1 N2 N3 N4 0.3(3) . . . . ?
C1 N2 N3 N4 176.0(2) . . . . ?
N2 N3 N4 C4 0.2(3) . . . . ?
N2 N3 N4 Fe -175.41(16) . . . . ?
N2 N3 N4 N4 -66.10(17) . . . 2_565 ?
N100 Fe N4 N3 133.4(2) 2_656 . . . ?
N100 Fe N4 N3 -46.6(2) . . . . ?
N4 Fe N4 N3 40(100) 2_656 . . . ?
N14 Fe N4 N3 -137.02(19) 2_656 . . . ?
N14 Fe N4 N3 42.98(19) . . . . ?
Cl Fe N4 N3 -81.73(19) . . . . ?
Fe Fe N4 N3 -72.34(18) 1_545 . . . ?
Fe Fe N4 N3 -145.3(3) 1_455 . . . ?
Fe Fe N4 N3 134.4(2) 1_465 . . . ?
N100 Fe N4 C4 -41.0(2) 2_656 . . . ?
N100 Fe N4 C4 139.0(2) . . . . ?
N4 Fe N4 C4 -134(100) 2_656 . . . ?
N14 Fe N4 C4 48.6(2) 2_656 . . . ?
N14 Fe N4 C4 -131.4(2) . . . . ?
Cl Fe N4 C4 103.9(2) . . . . ?
Fe Fe N4 C4 113.2(2) 1_545 . . . ?
Fe Fe N4 C4 40.2(2) 1_455 . . . ?
Fe Fe N4 C4 -40.0(2) 1_465 . . . ?
N100 Fe N4 N4 78.24(10) 2_656 . . 2_565 ?
N100 Fe N4 N4 -101.76(10) . . . 2_565 ?
N4 Fe N4 N4 -15(100) 2_656 . . 2_565 ?
N14 Fe N4 N4 167.81(10) 2_656 . . 2_565 ?
N14 Fe N4 N4 -12.19(10) . . . 2_565 ?
Cl Fe N4 N4 -136.91(6) . . . 2_565 ?
Fe Fe N4 N4 -127.52(9) 1_545 . . 2_565 ?
Fe Fe N4 N4 159.5(2) 1_455 . . 2_565 ?
Fe Fe N4 N4 79.25(8) 1_465 . . 2_565 ?
N3 N2 C1 C2 -103.7(3) . . . . ?
N1 N2 C1 C2 71.7(3) . . . . ?
N2 C1 C2 C3 62.9(3) . . . . ?
C1 C2 C3 C3 175.2(3) . . . 2_565 ?
N2 N1 C4 N4 0.8(3) . . . . ?
N3 N4 C4 N1 -0.6(3) . . . . ?
Fe N4 C4 N1 174.45(18) . . . . ?
N4 N4 C4 N1 40.2(2) 2_565 . . . ?
C14 N11 N12 N13 0.3(3) . . . . ?
C14 N11 N12 C11 174.0(2) . . . . ?
N11 N12 N13 N14 -0.3(3) . . . . ?
C11 N12 N13 N14 -174.1(2) . . . . ?
N12 N13 N14 C14 0.2(3) . . . . ?
N12 N13 N14 Fe 171.63(16) . . . . ?
N12 N13 N14 N14 78.2(2) . . . 2_655 ?
N100 Fe N14 N13 168.3(2) 2_656 . . . ?
N100 Fe N14 N13 -11.7(2) . . . . ?
N4 Fe N14 N13 77.5(2) 2_656 . . . ?
N4 Fe N14 N13 -102.5(2) . . . . ?
N14 Fe N14 N13 -39(100) 2_656 . . . ?
Cl Fe N14 N13 17.6(2) . . . . ?
Fe Fe N14 N13 -33.8(2) 1_545 . . . ?
Fe Fe N14 N13 -106.32(19) 1_455 . . . ?
Fe Fe N14 N13 -159.4(2) 1_465 . . . ?
N100 Fe N14 C14 -22.3(3) 2_656 . . . ?
N100 Fe N14 C14 157.7(3) . . . . ?
N4 Fe N14 C14 -113.0(3) 2_656 . . . ?
N4 Fe N14 C14 67.0(3) . . . . ?
N14 Fe N14 C14 130(100) 2_656 . . . ?
Cl Fe N14 C14 -172.9(2) . . . . ?
Fe Fe N14 C14 135.6(2) 1_545 . . . ?
Fe Fe N14 C14 63.1(3) 1_455 . . . ?
Fe Fe N14 C14 10.0(2) 1_465 . . . ?
N100 Fe N14 N14 -149.93(9) 2_656 . . 2_655 ?
N100 Fe N14 N14 30.07(9) . . . 2_655 ?
N4 Fe N14 N14 119.32(10) 2_656 . . 2_655 ?
N4 Fe N14 N14 -60.68(10) . . . 2_655 ?
N14 Fe N14 N14 2(100) 2_656 . . 2_655 ?
Cl Fe N14 N14 59.43(9) . . . 2_655 ?
Fe Fe N14 N14 7.96(9) 1_545 . . 2_655 ?
Fe Fe N14 N14 -64.53(9) 1_455 . . 2_655 ?
Fe Fe N14 N14 -117.64(7) 1_465 . . 2_655 ?
N13 N12 C11 C12 101.3(3) . . . . ?
N11 N12 C11 C12 -71.9(3) . . . . ?
N12 C11 C12 C13 -60.0(3) . . . . ?
C11 C12 C13 C13 -64.0(4) . . . 2_655 ?
N12 N11 C14 N14 -0.2(3) . . . . ?
N13 N14 C14 N11 0.0(3) . . . . ?
Fe N14 C14 N11 -170.9(2) . . . . ?
N14 N14 C14 N11 -35.3(3) 2_655 . . . ?
N100 Fe N100 C100 68(100) 2_656 . . . ?
N4 Fe N100 C100 -53(3) 2_656 . . . ?
N4 Fe N100 C100 127(3) . . . . ?
N14 Fe N100 C100 -141(3) 2_656 . . . ?
N14 Fe N100 C100 39(3) . . . . ?
Cl Fe N100 C100 -103(3) . . . . ?
Fe Fe N100 C100 178(3) 1_545 . . . ?
Fe Fe N100 C100 152(3) 1_455 . . . ?
Fe Fe N100 C100 128(3) 1_465 . . . ?
Fe N100 C100 C110 4(27) . . . . ?
